data_4326643
loop_
_publ_author_name
'Irene Bassanetti'
'Luciano Marchi\`o'

_publ_contact_author_address
;
Departimento di Chimica GIAF
Universit\`a di Parma
via Usberti 17/a, 43100, Parma, Italy
;
_publ_contact_author_email marchio@unipr.it
_publ_contact_author_fax '0039 0521 905557'
_publ_contact_author_name 'Dr. Luciano Marchi\`o'
_publ_contact_author_phone '0039 0521 905419'
_publ_section_title
;
 Structural Variability in Ag(I) and Cu(I) Coordination Polymers with
 Thioether-Functionalized Bis(pyrazolyl)methane Ligands
;
_journal_name_full 'Inorganic Chemistry'
_journal_page_first 10786
_journal_page_last 10797
_journal_paper_doi 10.1021/ic201338w
_journal_volume 50
_journal_year 2011
_chemical_formula_moiety '2(C41 H39 Cu S N4 P +1), 2(B F4 1-)'
_chemical_formula_sum 'C82 H78 B2 Cu2 F8 N8 P2 S2'
_chemical_formula_weight 1602.28
_chemical_name_systematic
;
 ?
;
_space_group_IT_number 2
_symmetry_cell_setting triclinic
_symmetry_space_group_name_Hall '-P 1'
_symmetry_space_group_name_H-M 'P -1'
_atom_sites_solution_hydrogens geom
_atom_sites_solution_primary direct
_atom_sites_solution_secondary difmap
_audit_creation_method SHELXL-97
_cell_angle_alpha 96.202(1)
_cell_angle_beta 90.753(1)
_cell_angle_gamma 91.947(1)
_cell_formula_units_Z 2
_cell_length_a 14.345(1)
_cell_length_b 14.540(1)
_cell_length_c 18.668(2)
_cell_measurement_reflns_used 13121
_cell_measurement_temperature 293(2)
_cell_measurement_theta_max 28.00
_cell_measurement_theta_min 1.10
_cell_volume 3868.1(6)
_computing_cell_refinement Saint
_computing_data_collection Smart
_computing_data_reduction Saint
_computing_structure_refinement 'SHELXL-97 (Sheldrick, 1997)'
_computing_structure_solution Sir97
_diffrn_ambient_temperature 293(2)
_diffrn_measured_fraction_theta_full 0.969
_diffrn_measured_fraction_theta_max 0.969
_diffrn_measurement_device_type 'Bruker Smart 1000 CCD'
_diffrn_measurement_method 'theta & omega scan'
_diffrn_radiation_monochromator graphite
_diffrn_radiation_source 'fine-focus sealed tube'
_diffrn_radiation_type MoK\a
_diffrn_radiation_wavelength 0.71073
_diffrn_reflns_av_R_equivalents 0.0354
_diffrn_reflns_av_sigmaI/netI 0.0596
_diffrn_reflns_limit_h_max 18
_diffrn_reflns_limit_h_min -18
_diffrn_reflns_limit_k_max 18
_diffrn_reflns_limit_k_min -19
_diffrn_reflns_limit_l_max 24
_diffrn_reflns_limit_l_min -24
_diffrn_reflns_number 47135
_diffrn_reflns_theta_full 28.02
_diffrn_reflns_theta_max 28.02
_diffrn_reflns_theta_min 1.10
_diffrn_standards_decay_% none
_exptl_absorpt_coefficient_mu 0.714
_exptl_absorpt_correction_T_max 1.000
_exptl_absorpt_correction_T_min 0.818
_exptl_absorpt_correction_type multi-scan
_exptl_absorpt_process_details SADABS
_exptl_crystal_colour colorless
_exptl_crystal_density_diffrn 1.376
_exptl_crystal_description block
_exptl_crystal_F_000 1656
_exptl_crystal_size_max 0.45
_exptl_crystal_size_mid 0.30
_exptl_crystal_size_min 0.30
_refine_diff_density_max 0.449
_refine_diff_density_min -0.324
_refine_diff_density_rms 0.048
_refine_ls_extinction_method none
_refine_ls_goodness_of_fit_ref 1.008
_refine_ls_hydrogen_treatment constr
_refine_ls_matrix_type full
_refine_ls_number_parameters 1035
_refine_ls_number_reflns 18143
_refine_ls_number_restraints 30
_refine_ls_restrained_S_all 1.017
_refine_ls_R_factor_all 0.0696
_refine_ls_R_factor_gt 0.0362
_refine_ls_shift/su_max 0.001
_refine_ls_shift/su_mean 0.000
_refine_ls_structure_factor_coef Fsqd
_refine_ls_weighting_details 'calc w=1/[\s^2^(Fo^2^)+(0.0269P)^2^+0.0000P] where P=(Fo^2^+2Fc^2^)/3'
_refine_ls_weighting_scheme calc
_refine_ls_wR_factor_gt 0.0723
_refine_ls_wR_factor_ref 0.0775
_reflns_number_gt 11347
_reflns_number_total 18143
_reflns_threshold_expression >2sigma(I)
_cod_data_source_file ic201338w_si_001_12.cif
_cod_data_source_block ib30acpt
_cod_database_code 4326643

loop_
_symmetry_equiv_pos_as_xyz
'x, y, z'
'-x, -y, -z'

loop_
_atom_site_label
_atom_site_type_symbol
_atom_site_fract_x
_atom_site_fract_y
_atom_site_fract_z
_atom_site_U_iso_or_equiv
_atom_site_adp_type
_atom_site_occupancy
_atom_site_symmetry_multiplicity
_atom_site_calc_flag
_atom_site_refinement_flags
_atom_site_disorder_assembly
_atom_site_disorder_group
Cu1 Cu 0.359229(18) 0.250454(17) 0.002918(13) 0.03464(7) Uani 1 1 d . . .
Cu2 Cu 0.141863(18) 0.252410(18) 0.507630(14) 0.03669(7) Uani 1 1 d . . .
S19 S 0.30084(4) -0.02835(4) 0.34729(3) 0.03586(13) Uani 1 1 d . . .
P1 P 0.29603(4) 0.36671(4) 0.06390(3) 0.03358(13) Uani 1 1 d . . .
S13 S 0.15570(4) -0.04455(4) -0.09592(3) 0.03861(14) Uani 1 1 d . . .
P2 P 0.21906(4) 0.36631(4) 0.56777(3) 0.03399(13) Uani 1 1 d . . .
C16 C 0.36602(14) 0.41730(14) 0.14074(11) 0.0346(5) Uani 1 1 d . . .
N28 N 0.04240(11) 0.22843(12) 0.43192(9) 0.0360(4) Uani 1 1 d . . .
C18 C -0.03722(15) 0.26760(15) 0.41608(12) 0.0401(5) Uani 1 1 d . . .
C79 C 0.30510(14) 0.09525(14) 0.35563(10) 0.0307(5) Uani 1 1 d . . .
C610 C 0.34843(15) 0.33309(14) 0.67742(12) 0.0402(5) Uani 1 1 d . . .
H610 H 0.3102 0.3657 0.7103 0.048 Uiso 1 1 calc R . .
N18 N 0.05108(11) 0.15583(12) 0.37896(9) 0.0330(4) Uani 1 1 d . . .
C19 C 0.13118(13) 0.09709(14) 0.38117(11) 0.0319(5) Uani 1 1 d . . .
H19 H 0.1210 0.0447 0.3439 0.038 Uiso 1 1 calc R . .
C66 C 0.44597(16) 0.37326(16) 0.15955(13) 0.0464(6) Uani 1 1 d . . .
H66 H 0.4641 0.3205 0.1312 0.056 Uiso 1 1 calc R . .
C38 C -0.02229(14) 0.14965(15) 0.33186(11) 0.0344(5) Uani 1 1 d . . .
N11 N 0.41876(10) 0.13619(11) -0.12477(8) 0.0278(4) Uani 1 1 d . . .
C58 C -0.03406(16) 0.07523(16) 0.27093(11) 0.0454(6) Uani 1 1 d . . .
H58A H 0.0130 0.0833 0.2359 0.068 Uiso 1 1 calc R . .
H58B H -0.0946 0.0783 0.2490 0.068 Uiso 1 1 calc R . .
H58C H -0.0282 0.0160 0.2885 0.068 Uiso 1 1 calc R . .
C31 C 0.47950(13) 0.12304(14) -0.18005(10) 0.0297(5) Uani 1 1 d . . .
C310 C 0.46275(15) 0.23509(16) 0.58115(13) 0.0475(6) Uani 1 1 d . . .
H310 H 0.5010 0.2021 0.5486 0.057 Uiso 1 1 calc R . .
F3 F -0.30688(11) 0.26446(11) 0.31243(8) 0.0727(4) Uani 1 1 d . . .
N21 N 0.44332(11) 0.21367(11) -0.07899(8) 0.0318(4) Uani 1 1 d . . .
C510 C 0.42853(17) 0.29437(16) 0.70125(13) 0.0491(6) Uani 1 1 d . . .
H510 H 0.4438 0.3011 0.7502 0.059 Uiso 1 1 calc R . .
C28 C -0.07875(14) 0.22026(15) 0.35419(12) 0.0398(5) Uani 1 1 d . . .
H28 H -0.1344 0.2342 0.3323 0.048 Uiso 1 1 calc R . .
C123 C 0.17669(15) -0.13228(17) 0.09931(14) 0.0474(6) Uani 1 1 d . . .
H123 H 0.1882 -0.1883 0.1169 0.057 Uiso 1 1 calc R . .
C133 C 0.17367(14) -0.12728(15) 0.02592(13) 0.0400(5) Uani 1 1 d . . .
H133 H 0.1843 -0.1797 -0.0057 0.048 Uiso 1 1 calc R . .
C12 C 0.36120(13) 0.07628(14) 0.08009(10) 0.0302(5) Uani 1 1 d . . .
C21 C 0.54573(13) 0.19348(14) -0.16856(11) 0.0336(5) Uani 1 1 d . . .
H21 H 0.5971 0.2031 -0.1971 0.040 Uiso 1 1 calc R . .
C210 C 0.38261(15) 0.27323(15) 0.55705(12) 0.0423(5) Uani 1 1 d . . .
H210 H 0.3671 0.2651 0.5082 0.051 Uiso 1 1 calc R . .
C410 C 0.48556(16) 0.24613(16) 0.65334(14) 0.0477(6) Uani 1 1 d . . .
H410 H 0.5396 0.2210 0.6697 0.057 Uiso 1 1 calc R . .
C110 C 0.32522(14) 0.32325(13) 0.60458(11) 0.0331(5) Uani 1 1 d . . .
C22 C 0.38420(13) -0.01523(14) 0.05992(11) 0.0331(5) Uani 1 1 d . . .
H22 H 0.4006 -0.0584 0.0907 0.040 Uiso 1 1 calc R . .
C129 C 0.32449(16) -0.17046(17) 0.51894(14) 0.0493(6) Uani 1 1 d . . .
H129 H 0.3088 -0.2302 0.5293 0.059 Uiso 1 1 calc R . .
C57 C 0.07675(15) -0.10282(14) 0.41372(13) 0.0446(6) Uani 1 1 d . . .
H57A H 0.0192 -0.0852 0.3932 0.067 Uiso 1 1 calc R . .
H57B H 0.0660 -0.1579 0.4369 0.067 Uiso 1 1 calc R . .
H57C H 0.1215 -0.1144 0.3763 0.067 Uiso 1 1 calc R . .
F1 F -0.28642(15) 0.25318(12) 0.19330(9) 0.1141(8) Uani 1 1 d . . .
N17 N 0.13526(11) 0.06000(11) 0.45053(9) 0.0307(4) Uani 1 1 d . . .
C47 C 0.19722(16) 0.10242(16) 0.63813(11) 0.0466(6) Uani 1 1 d . . .
H47A H 0.2481 0.1464 0.6350 0.070 Uiso 1 1 calc R . .
H47B H 0.2174 0.0530 0.6641 0.070 Uiso 1 1 calc R . .
H47C H 0.1465 0.1325 0.6629 0.070 Uiso 1 1 calc R . .
C59 C 0.39474(15) 0.23517(16) 0.33986(11) 0.0419(6) Uani 1 1 d . . .
H59 H 0.4519 0.2648 0.3329 0.050 Uiso 1 1 calc R . .
C37 C 0.11325(13) -0.02682(14) 0.46755(12) 0.0342(5) Uani 1 1 d . . .
C46 C 0.4723(2) 0.4846(2) 0.26132(15) 0.0705(9) Uani 1 1 d . . .
H46 H 0.5073 0.5068 0.3022 0.085 Uiso 1 1 calc R . .
C11 C 0.52156(14) 0.24819(14) -0.10580(11) 0.0341(5) Uani 1 1 d . . .
C93 C 0.13814(13) 0.03343(15) 0.04681(12) 0.0372(5) Uani 1 1 d . . .
H93 H 0.1236 0.0890 0.0296 0.045 Uiso 1 1 calc R . .
C41 C 0.56941(16) 0.33374(16) -0.06881(13) 0.0541(7) Uani 1 1 d . . .
H41A H 0.5565 0.3855 -0.0948 0.081 Uiso 1 1 calc R . .
H41B H 0.6355 0.3254 -0.0673 0.081 Uiso 1 1 calc R . .
H41C H 0.5469 0.3452 -0.0206 0.081 Uiso 1 1 calc R . .
C56 C 0.49896(18) 0.40678(19) 0.21987(15) 0.0603(7) Uani 1 1 d . . .
H56 H 0.5521 0.3767 0.2321 0.072 Uiso 1 1 calc R . .
C113 C 0.16266(15) -0.05458(19) 0.14663(13) 0.0498(6) Uani 1 1 d . . .
H113 H 0.1663 -0.0576 0.1961 0.060 Uiso 1 1 calc R . .
C51 C 0.46716(16) 0.04553(15) -0.23833(11) 0.0433(6) Uani 1 1 d . . .
H51A H 0.4714 -0.0123 -0.2183 0.065 Uiso 1 1 calc R . .
H51B H 0.5150 0.0503 -0.2734 0.065 Uiso 1 1 calc R . .
H51C H 0.4071 0.0484 -0.2611 0.065 Uiso 1 1 calc R . .
C112 C 0.26234(16) 0.45418(14) 0.51274(11) 0.0403(5) Uani 1 1 d . . .
C27 C 0.13242(14) -0.02501(15) 0.53956(12) 0.0387(5) Uani 1 1 d . . .
H27 H 0.1247 -0.0742 0.5671 0.046 Uiso 1 1 calc R . .
C512 C 0.2368(2) 0.54209(19) 0.41260(14) 0.0692(9) Uani 1 1 d . . .
H512 H 0.1995 0.5555 0.3742 0.083 Uiso 1 1 calc R . .
C73 C 0.16134(13) 0.07463(14) -0.11091(10) 0.0317(5) Uani 1 1 d . . .
F2 F -0.27835(12) 0.12546(12) 0.25031(9) 0.0895(5) Uani 1 1 d . . .
C611 C 0.19619(16) 0.51404(14) 0.67631(12) 0.0408(5) Uani 1 1 d . . .
H611 H 0.2471 0.5434 0.6570 0.049 Uiso 1 1 calc R . .
C83 C 0.15470(13) -0.04361(14) -0.00102(11) 0.0329(5) Uani 1 1 d . . .
C15 C 0.26367(15) 0.46249(14) 0.01395(11) 0.0372(5) Uani 1 1 d . . .
C511 C 0.15424(18) 0.55572(16) 0.73672(13) 0.0520(6) Uani 1 1 d . . .
H511 H 0.1770 0.6130 0.7581 0.062 Uiso 1 1 calc R . .
B1 B -0.3213(2) 0.2093(2) 0.24812(16) 0.0499(7) Uani 1 1 d . . .
C412 C 0.3209(3) 0.58876(19) 0.42701(16) 0.0749(10) Uani 1 1 d . . .
H412 H 0.3401 0.6344 0.3986 0.090 Uiso 1 1 calc R . .
C17 C 0.16566(13) 0.06427(15) 0.56420(11) 0.0349(5) Uani 1 1 d . . .
C42 C 0.35762(15) 0.12723(15) 0.15396(11) 0.0413(5) Uani 1 1 d . . .
H42A H 0.4191 0.1502 0.1690 0.062 Uiso 1 1 calc R . .
H42B H 0.3346 0.0860 0.1871 0.062 Uiso 1 1 calc R . .
H42C H 0.3168 0.1782 0.1533 0.062 Uiso 1 1 calc R . .
C48 C -0.07070(17) 0.34928(17) 0.46357(14) 0.0620(7) Uani 1 1 d . . .
H48A H -0.0330 0.3586 0.5068 0.093 Uiso 1 1 calc R . .
H48B H -0.1346 0.3380 0.4758 0.093 Uiso 1 1 calc R . .
H48C H -0.0659 0.4035 0.4385 0.093 Uiso 1 1 calc R . .
C103 C 0.14313(14) 0.02788(17) 0.11998(12) 0.0453(6) Uani 1 1 d . . .
H103 H 0.1332 0.0802 0.1518 0.054 Uiso 1 1 calc R . .
C39 C 0.22983(15) 0.24070(15) 0.35891(11) 0.0381(5) Uani 1 1 d . . .
H39 H 0.1762 0.2750 0.3629 0.046 Uiso 1 1 calc R . .
C65 C 0.19348(17) 0.52154(16) 0.03530(13) 0.0513(6) Uani 1 1 d . . .
H65 H 0.1600 0.5128 0.0765 0.062 Uiso 1 1 calc R . .
C311 C 0.04345(17) 0.42876(18) 0.73368(14) 0.0574(7) Uani 1 1 d . . .
H311 H -0.0082 0.4003 0.7528 0.069 Uiso 1 1 calc R . .
C69 C 0.38922(14) 0.14087(15) 0.34351(10) 0.0370(5) Uani 1 1 d . . .
H69 H 0.4430 0.1071 0.3377 0.044 Uiso 1 1 calc R . .
C63 C 0.07748(15) 0.11599(16) -0.12395(12) 0.0438(6) Uani 1 1 d . . .
H63 H 0.0214 0.0838 -0.1181 0.053 Uiso 1 1 calc R . .
C53 C 0.07604(16) 0.20422(17) -0.14555(12) 0.0487(6) Uani 1 1 d . . .
H53 H 0.0196 0.2315 -0.1535 0.058 Uiso 1 1 calc R . .
C212 C 0.34753(18) 0.50098(17) 0.52580(14) 0.0576(7) Uani 1 1 d . . .
H212 H 0.3857 0.4871 0.5636 0.069 Uiso 1 1 calc R . .
C99 C 0.37079(14) 0.00674(16) 0.48849(11) 0.0386(5) Uani 1 1 d . . .
H99 H 0.3867 0.0665 0.4785 0.046 Uiso 1 1 calc R . .
C89 C 0.32844(13) -0.05567(14) 0.43581(11) 0.0335(5) Uani 1 1 d . . .
F4 F -0.41481(10) 0.18799(11) 0.23855(9) 0.0829(5) Uani 1 1 d . . .
C109 C 0.38946(15) -0.01969(18) 0.55613(12) 0.0481(6) Uani 1 1 d . . .
H109 H 0.4182 0.0223 0.5914 0.058 Uiso 1 1 calc R . .
C211 C 0.08556(16) 0.38678(16) 0.67279(13) 0.0482(6) Uani 1 1 d . . .
H211 H 0.0617 0.3302 0.6510 0.058 Uiso 1 1 calc R . .
C49 C 0.31503(16) 0.28493(16) 0.34668(12) 0.0434(6) Uani 1 1 d . . .
H49 H 0.3179 0.3483 0.3431 0.052 Uiso 1 1 calc R . .
C24 C 0.16745(16) 0.33357(16) 0.17389(13) 0.0473(6) Uani 1 1 d . . .
H24 H 0.2129 0.3578 0.2074 0.057 Uiso 1 1 calc R . .
C14 C 0.18498(14) 0.33042(13) 0.10132(12) 0.0349(5) Uani 1 1 d . . .
C139 C 0.30601(14) -0.14560(15) 0.45087(13) 0.0421(6) Uani 1 1 d . . .
H139 H 0.2789 -0.1885 0.4155 0.051 Uiso 1 1 calc R . .
C411 C 0.07850(19) 0.51268(18) 0.76559(14) 0.0581(7) Uani 1 1 d . . .
H411 H 0.0510 0.5406 0.8069 0.070 Uiso 1 1 calc R . .
C612 C 0.20769(18) 0.47463(16) 0.45561(12) 0.0514(6) Uani 1 1 d . . .
H612 H 0.1508 0.4430 0.4458 0.062 Uiso 1 1 calc R . .
C312 C 0.3765(2) 0.56864(19) 0.48277(17) 0.0733(9) Uani 1 1 d . . .
H312 H 0.4337 0.6001 0.4920 0.088 Uiso 1 1 calc R . .
N27 N 0.16707(11) 0.11733(11) 0.50973(9) 0.0307(4) Uani 1 1 d . . .
C23 C 0.24610(13) 0.12289(14) -0.11934(10) 0.0281(4) Uani 1 1 d . . .
C13 C 0.33882(12) 0.07745(13) -0.10836(10) 0.0261(4) Uani 1 1 d . . .
H13 H 0.3394 0.0206 -0.1418 0.031 Uiso 1 1 calc R . .
C35 C 0.2905(2) 0.54960(18) -0.08706(13) 0.0591(7) Uani 1 1 d . . .
H35 H 0.3235 0.5591 -0.1283 0.071 Uiso 1 1 calc R . .
C52 C 0.39280(14) -0.11443(14) -0.06371(12) 0.0388(5) Uani 1 1 d . . .
H52A H 0.3336 -0.1399 -0.0823 0.058 Uiso 1 1 calc R . .
H52B H 0.4233 -0.1592 -0.0383 0.058 Uiso 1 1 calc R . .
H52C H 0.4309 -0.0990 -0.1029 0.058 Uiso 1 1 calc R . .
N12 N 0.35102(10) 0.05161(10) -0.03583(8) 0.0254(4) Uani 1 1 d . . .
C43 C 0.15923(16) 0.25080(16) -0.15511(12) 0.0454(6) Uani 1 1 d . . .
H43 H 0.1591 0.3096 -0.1705 0.054 Uiso 1 1 calc R . .
N22 N 0.34093(10) 0.11800(11) 0.02154(8) 0.0278(4) Uani 1 1 d . . .
C33 C 0.24328(15) 0.21075(15) -0.14204(11) 0.0375(5) Uani 1 1 d . . .
H33 H 0.2989 0.2433 -0.1486 0.045 Uiso 1 1 calc R . .
C32 C 0.37816(12) -0.02967(13) -0.01369(11) 0.0284(4) Uani 1 1 d . . .
C29 C 0.22350(13) 0.14608(14) 0.36526(10) 0.0310(5) Uani 1 1 d . . .
C25 C 0.31215(16) 0.47683(16) -0.04782(12) 0.0473(6) Uani 1 1 d . . .
H25 H 0.3595 0.4376 -0.0632 0.057 Uiso 1 1 calc R . .
C119 C 0.36550(16) -0.10848(18) 0.57139(13) 0.0506(6) Uani 1 1 d . . .
H119 H 0.3772 -0.1259 0.6170 0.061 Uiso 1 1 calc R . .
C55 C 0.1725(2) 0.59383(17) -0.00428(15) 0.0623(7) Uani 1 1 d . . .
H55 H 0.1254 0.6334 0.0107 0.075 Uiso 1 1 calc R . .
C34 C 0.08220(18) 0.30079(18) 0.19736(15) 0.0582(7) Uani 1 1 d . . .
H34 H 0.0712 0.3036 0.2465 0.070 Uiso 1 1 calc R . .
C64 C 0.11628(16) 0.29320(16) 0.05333(13) 0.0490(6) Uani 1 1 d . . .
H64 H 0.1270 0.2900 0.0041 0.059 Uiso 1 1 calc R . .
C54 C 0.03168(17) 0.26047(16) 0.07709(16) 0.0564(7) Uani 1 1 d . . .
H54 H -0.0138 0.2356 0.0439 0.068 Uiso 1 1 calc R . .
C44 C 0.01469(17) 0.26469(16) 0.14960(16) 0.0556(7) Uani 1 1 d . . .
H44 H -0.0422 0.2432 0.1658 0.067 Uiso 1 1 calc R . .
C111 C 0.16274(14) 0.42812(14) 0.64397(11) 0.0342(5) Uani 1 1 d . . .
C26 C 0.34094(16) 0.49681(15) 0.18355(12) 0.0456(6) Uani 1 1 d . . .
H26 H 0.2879 0.5274 0.1718 0.055 Uiso 1 1 calc R . .
C36 C 0.3943(2) 0.53053(18) 0.24326(13) 0.0602(7) Uani 1 1 d . . .
H36 H 0.3777 0.5841 0.2713 0.072 Uiso 1 1 calc R . .
C45 C 0.2206(2) 0.60721(18) -0.06497(14) 0.0612(7) Uani 1 1 d . . .
H45 H 0.2058 0.6556 -0.0914 0.073 Uiso 1 1 calc R . .
B2 B 0.1855(3) 0.7163(3) 0.2588(2) 0.0672(10) Uani 1 1 d D . .
F5 F 0.1341(11) 0.7969(8) 0.2546(7) 0.080(4) Uani 0.40 1 d PD A 1
F6 F 0.1674(11) 0.6627(7) 0.1979(6) 0.080(3) Uani 0.40 1 d PD A 1
F7 F 0.1679(11) 0.6859(11) 0.3221(7) 0.141(7) Uani 0.40 1 d PD A 1
F8 F 0.2712(9) 0.7585(12) 0.2671(10) 0.095(5) Uani 0.40 1 d PD A 1
F9 F 0.1707(10) 0.6306(8) 0.2244(8) 0.149(10) Uani 0.40 1 d PD A 2
F10 F 0.2745(9) 0.7387(15) 0.2571(13) 0.169(10) Uani 0.40 1 d PD A 2
F11 F 0.1232(12) 0.7743(14) 0.2414(9) 0.146(7) Uani 0.40 1 d PD A 2
F12 F 0.1493(8) 0.6984(7) 0.3280(5) 0.067(2) Uani 0.40 1 d PD A 2
F13 F 0.1750(11) 0.6188(10) 0.2657(9) 0.088(7) Uani 0.20 1 d PD A 3
F14 F 0.2298(10) 0.6925(7) 0.1804(4) 0.077(3) Uani 0.20 1 d PD A 3
F15 F 0.2694(13) 0.736(2) 0.2911(11) 0.082(9) Uani 0.20 1 d PD A 3
F16 F 0.1152(13) 0.7649(14) 0.2575(18) 0.077(7) Uani 0.20 1 d PD A 3

loop_
_atom_site_aniso_label
_atom_site_aniso_U_11
_atom_site_aniso_U_22
_atom_site_aniso_U_33
_atom_site_aniso_U_23
_atom_site_aniso_U_13
_atom_site_aniso_U_12
Cu1 0.04004(16) 0.03105(15) 0.03231(15) 0.00121(11) 0.00256(11) -0.00002(11)
Cu2 0.03705(15) 0.03363(15) 0.03835(16) -0.00043(12) -0.00835(12) 0.00318(11)
S19 0.0334(3) 0.0392(3) 0.0340(3) -0.0023(2) 0.0053(2) 0.0046(2)
P1 0.0402(3) 0.0289(3) 0.0313(3) 0.0026(2) 0.0027(2) -0.0017(2)
S13 0.0370(3) 0.0373(3) 0.0402(3) 0.0023(3) -0.0067(2) -0.0096(2)
P2 0.0377(3) 0.0306(3) 0.0336(3) 0.0042(2) -0.0074(2) 0.0014(2)
C16 0.0406(13) 0.0317(12) 0.0309(12) 0.0031(9) 0.0047(10) -0.0075(10)
N28 0.0313(10) 0.0389(10) 0.0366(10) -0.0034(8) -0.0052(8) 0.0088(8)
C18 0.0336(12) 0.0440(14) 0.0440(14) 0.0077(11) -0.0021(10) 0.0098(10)
C79 0.0324(11) 0.0380(12) 0.0217(10) 0.0026(9) 0.0033(8) 0.0016(9)
C610 0.0454(14) 0.0371(13) 0.0384(13) 0.0058(10) -0.0068(10) 0.0046(10)
N18 0.0254(9) 0.0403(10) 0.0324(10) -0.0011(8) -0.0027(7) 0.0044(8)
C19 0.0279(11) 0.0347(12) 0.0323(12) -0.0019(9) 0.0003(9) 0.0044(9)
C66 0.0465(14) 0.0421(14) 0.0509(15) 0.0090(12) -0.0017(12) -0.0065(11)
C38 0.0296(12) 0.0454(13) 0.0286(11) 0.0085(10) -0.0009(9) -0.0059(10)
N11 0.0252(9) 0.0317(9) 0.0262(9) 0.0027(7) 0.0016(7) -0.0027(7)
C58 0.0441(14) 0.0598(16) 0.0309(12) 0.0016(11) -0.0027(10) -0.0064(11)
C31 0.0280(11) 0.0381(12) 0.0255(11) 0.0129(9) 0.0025(9) 0.0084(9)
C310 0.0373(13) 0.0518(15) 0.0548(16) 0.0103(12) 0.0037(11) 0.0042(11)
F3 0.0885(11) 0.0760(11) 0.0491(9) -0.0064(8) -0.0026(8) -0.0207(9)
N21 0.0336(10) 0.0325(10) 0.0288(9) 0.0034(8) 0.0012(7) -0.0057(8)
C510 0.0575(16) 0.0463(15) 0.0438(14) 0.0081(12) -0.0162(12) 0.0014(12)
C28 0.0293(12) 0.0506(14) 0.0417(13) 0.0149(11) -0.0064(10) 0.0035(10)
C123 0.0339(13) 0.0523(16) 0.0600(17) 0.0259(13) -0.0005(11) -0.0036(11)
C133 0.0290(12) 0.0361(13) 0.0561(15) 0.0113(11) 0.0000(10) -0.0036(10)
C12 0.0216(10) 0.0410(13) 0.0285(11) 0.0080(9) -0.0027(8) -0.0044(9)
C21 0.0248(11) 0.0447(13) 0.0346(12) 0.0187(10) 0.0045(9) 0.0026(9)
C210 0.0405(13) 0.0491(14) 0.0378(13) 0.0068(11) -0.0035(10) 0.0012(11)
C410 0.0357(13) 0.0463(15) 0.0627(17) 0.0146(13) -0.0121(12) 0.0014(11)
C110 0.0340(12) 0.0285(11) 0.0375(12) 0.0086(9) -0.0062(9) -0.0051(9)
C22 0.0248(11) 0.0408(13) 0.0358(12) 0.0153(10) -0.0058(9) -0.0002(9)
C129 0.0396(14) 0.0449(15) 0.0678(18) 0.0216(13) 0.0116(13) 0.0112(11)
C57 0.0366(13) 0.0335(13) 0.0626(16) -0.0004(11) 0.0117(11) -0.0007(10)
F1 0.195(2) 0.0909(13) 0.0510(10) 0.0075(9) 0.0125(12) -0.0779(13)
N17 0.0270(9) 0.0317(10) 0.0332(10) 0.0016(8) 0.0036(7) 0.0034(7)
C47 0.0477(14) 0.0553(15) 0.0385(14) 0.0134(11) 0.0015(11) -0.0006(12)
C59 0.0379(13) 0.0512(15) 0.0364(13) 0.0062(11) 0.0066(10) -0.0086(11)
C37 0.0249(11) 0.0303(12) 0.0477(14) 0.0037(10) 0.0135(10) 0.0032(9)
C46 0.088(2) 0.075(2) 0.0471(17) 0.0131(16) -0.0230(15) -0.0343(18)
C11 0.0304(12) 0.0382(12) 0.0357(12) 0.0161(10) -0.0042(9) -0.0064(9)
C93 0.0289(11) 0.0373(13) 0.0470(14) 0.0117(11) 0.0047(10) -0.0006(9)
C41 0.0512(15) 0.0571(16) 0.0532(16) 0.0114(13) -0.0026(12) -0.0247(12)
C56 0.0531(16) 0.0634(19) 0.0659(19) 0.0218(15) -0.0188(14) -0.0161(14)
C113 0.0362(13) 0.0732(19) 0.0425(14) 0.0202(14) 0.0035(11) -0.0070(12)
C51 0.0490(14) 0.0461(14) 0.0356(13) 0.0051(11) 0.0146(11) 0.0058(11)
C112 0.0561(15) 0.0322(12) 0.0335(12) 0.0046(10) 0.0031(11) 0.0093(11)
C27 0.0329(12) 0.0357(13) 0.0502(15) 0.0135(11) 0.0159(10) 0.0042(10)
C512 0.125(3) 0.0483(17) 0.0390(16) 0.0137(13) 0.0095(17) 0.0368(18)
C73 0.0290(11) 0.0397(12) 0.0264(11) 0.0062(9) -0.0067(9) -0.0018(9)
F2 0.0898(13) 0.0914(13) 0.0891(13) 0.0088(10) 0.0117(10) 0.0287(10)
C611 0.0478(14) 0.0334(13) 0.0409(13) 0.0044(10) -0.0030(11) -0.0022(10)
C83 0.0215(10) 0.0363(12) 0.0412(12) 0.0085(10) -0.0021(9) -0.0073(9)
C15 0.0452(13) 0.0308(12) 0.0353(12) 0.0049(10) -0.0034(10) -0.0053(10)
C511 0.0686(18) 0.0373(14) 0.0484(15) -0.0030(12) -0.0002(13) 0.0006(12)
B1 0.0520(18) 0.0514(19) 0.0449(17) 0.0031(15) -0.0005(14) -0.0097(15)
C412 0.131(3) 0.0399(16) 0.058(2) 0.0162(14) 0.041(2) 0.0165(18)
C17 0.0264(11) 0.0412(13) 0.0389(13) 0.0096(10) 0.0065(9) 0.0065(9)
C42 0.0441(13) 0.0519(14) 0.0283(12) 0.0069(10) -0.0005(10) -0.0018(11)
C48 0.0553(16) 0.0620(17) 0.0671(18) -0.0068(14) -0.0079(13) 0.0279(14)
C103 0.0362(13) 0.0549(16) 0.0441(14) 0.0039(12) 0.0091(11) -0.0058(11)
C39 0.0366(12) 0.0412(13) 0.0377(13) 0.0080(10) 0.0005(10) 0.0048(10)
C65 0.0640(17) 0.0445(15) 0.0477(15) 0.0134(12) 0.0070(12) 0.0077(13)
C311 0.0484(15) 0.0641(18) 0.0593(17) 0.0054(14) 0.0147(13) -0.0039(13)
C69 0.0315(12) 0.0494(14) 0.0293(12) 0.0005(10) 0.0042(9) 0.0003(10)
C63 0.0297(12) 0.0544(15) 0.0475(14) 0.0093(12) -0.0097(10) -0.0039(11)
C53 0.0355(13) 0.0594(17) 0.0529(15) 0.0127(13) -0.0094(11) 0.0098(12)
C212 0.0666(18) 0.0505(16) 0.0583(17) 0.0187(13) 0.0051(14) -0.0039(14)
C99 0.0316(12) 0.0442(13) 0.0408(13) 0.0081(11) 0.0042(10) 0.0008(10)
C89 0.0255(11) 0.0375(12) 0.0385(12) 0.0052(10) 0.0079(9) 0.0080(9)
F4 0.0520(10) 0.0883(12) 0.1024(13) -0.0130(10) -0.0126(9) -0.0077(8)
C109 0.0401(14) 0.0638(17) 0.0411(14) 0.0097(12) -0.0015(11) 0.0033(12)
C211 0.0431(14) 0.0442(14) 0.0563(16) 0.0037(12) -0.0018(12) -0.0051(11)
C49 0.0519(15) 0.0406(13) 0.0388(13) 0.0104(11) 0.0024(11) -0.0044(11)
C24 0.0439(14) 0.0551(16) 0.0441(15) 0.0131(12) -0.0005(11) -0.0051(12)
C14 0.0370(12) 0.0258(11) 0.0421(13) 0.0033(10) 0.0027(10) 0.0018(9)
C139 0.0324(12) 0.0396(13) 0.0546(15) 0.0029(11) 0.0078(11) 0.0088(10)
C411 0.0664(18) 0.0542(17) 0.0526(16) -0.0034(14) 0.0103(14) 0.0126(14)
C612 0.0758(18) 0.0397(14) 0.0404(14) 0.0058(11) -0.0006(13) 0.0211(13)
C312 0.091(2) 0.0537(18) 0.078(2) 0.0220(16) 0.0240(18) -0.0037(16)
N27 0.0278(9) 0.0326(10) 0.0317(10) 0.0020(8) 0.0017(7) 0.0033(7)
C23 0.0273(11) 0.0363(12) 0.0209(10) 0.0050(9) -0.0020(8) 0.0001(9)
C13 0.0267(10) 0.0280(11) 0.0232(10) 0.0018(8) 0.0001(8) -0.0031(8)
C35 0.081(2) 0.0582(17) 0.0393(15) 0.0179(13) -0.0013(14) -0.0142(15)
C52 0.0368(12) 0.0317(12) 0.0482(14) 0.0052(10) -0.0008(10) 0.0035(10)
N12 0.0239(8) 0.0286(9) 0.0240(9) 0.0046(7) -0.0018(7) -0.0002(7)
C43 0.0485(15) 0.0451(14) 0.0456(14) 0.0182(11) -0.0077(11) 0.0077(12)
N22 0.0270(9) 0.0328(9) 0.0234(9) 0.0020(7) 0.0005(7) -0.0007(7)
C33 0.0348(12) 0.0430(13) 0.0359(12) 0.0119(10) -0.0020(10) -0.0028(10)
C32 0.0191(10) 0.0298(11) 0.0375(12) 0.0086(9) -0.0008(8) 0.0000(8)
C29 0.0312(11) 0.0391(12) 0.0228(10) 0.0027(9) 0.0003(8) 0.0030(9)
C25 0.0548(15) 0.0464(15) 0.0401(14) 0.0037(11) 0.0011(12) -0.0019(12)
C119 0.0419(14) 0.0682(18) 0.0460(15) 0.0216(14) 0.0061(12) 0.0137(13)
C55 0.077(2) 0.0446(16) 0.0676(19) 0.0143(14) -0.0040(15) 0.0161(14)
C34 0.0507(16) 0.0713(19) 0.0559(17) 0.0223(14) 0.0122(13) -0.0014(14)
C64 0.0469(15) 0.0502(15) 0.0471(15) -0.0057(12) 0.0005(12) -0.0029(12)
C54 0.0410(15) 0.0468(16) 0.078(2) -0.0041(14) -0.0074(14) -0.0053(12)
C44 0.0389(15) 0.0449(15) 0.085(2) 0.0167(14) 0.0111(14) -0.0004(12)
C111 0.0351(12) 0.0332(12) 0.0352(12) 0.0075(10) -0.0053(9) 0.0031(10)
C26 0.0548(15) 0.0429(14) 0.0378(13) 0.0017(11) 0.0014(11) -0.0069(11)
C36 0.083(2) 0.0529(17) 0.0413(15) -0.0057(13) -0.0006(14) -0.0162(15)
C45 0.084(2) 0.0473(16) 0.0543(17) 0.0180(14) -0.0161(15) -0.0009(15)
B2 0.065(3) 0.069(3) 0.070(3) 0.027(2) -0.015(2) -0.015(2)
F5 0.152(12) 0.056(6) 0.034(4) 0.005(4) -0.003(5) 0.034(5)
F6 0.098(6) 0.055(4) 0.079(5) -0.016(3) 0.015(5) -0.021(4)
F7 0.160(13) 0.165(11) 0.118(11) 0.107(9) -0.017(8) 0.034(8)
F8 0.076(7) 0.094(7) 0.103(10) -0.038(7) 0.049(6) -0.041(5)
F9 0.106(10) 0.140(16) 0.174(17) -0.107(12) 0.089(13) -0.048(11)
F10 0.046(6) 0.150(15) 0.30(2) 0.003(14) 0.050(10) -0.031(6)
F11 0.075(7) 0.242(16) 0.143(11) 0.128(10) -0.009(7) 0.003(8)
F12 0.075(4) 0.060(4) 0.070(5) 0.019(4) 0.016(3) -0.002(3)
F13 0.060(7) 0.109(14) 0.108(15) 0.077(13) 0.008(10) 0.000(8)
F14 0.130(10) 0.049(6) 0.056(6) 0.017(5) 0.009(6) 0.038(6)
F15 0.078(14) 0.101(14) 0.064(11) -0.001(8) -0.038(11) -0.005(10)
F16 0.087(13) 0.063(13) 0.076(15) -0.012(11) -0.015(8) 0.002(9)

loop_
_atom_type_symbol
_atom_type_description
_atom_type_scat_dispersion_real
_atom_type_scat_dispersion_imag
_atom_type_scat_source
C C 0.0033 0.0016 'International Tables Vol C Tables 4.2.6.8 and 6.1.1.4'
H H 0.0000 0.0000 'International Tables Vol C Tables 4.2.6.8 and 6.1.1.4'
N N 0.0061 0.0033 'International Tables Vol C Tables 4.2.6.8 and 6.1.1.4'
P P 0.1023 0.0942 'International Tables Vol C Tables 4.2.6.8 and 6.1.1.4'
S S 0.1246 0.1234 'International Tables Vol C Tables 4.2.6.8 and 6.1.1.4'
Cu Cu 0.3201 1.2651 'International Tables Vol C Tables 4.2.6.8 and 6.1.1.4'
B B 0.0013 0.0007 'International Tables Vol C Tables 4.2.6.8 and 6.1.1.4'
F F 0.0171 0.0103 'International Tables Vol C Tables 4.2.6.8 and 6.1.1.4'

loop_
_geom_angle_atom_site_label_1
_geom_angle_atom_site_label_2
_geom_angle_atom_site_label_3
_geom_angle
N21 Cu1 N22 90.76(6)
N21 Cu1 P1 144.30(5)
N22 Cu1 P1 124.94(5)
N28 Cu2 N27 93.84(7)
N28 Cu2 P2 140.40(5)
N27 Cu2 P2 125.54(5)
C89 S19 C79 104.03(9)
C16 P1 C15 106.41(9)
C16 P1 C14 105.36(10)
C15 P1 C14 103.01(10)
C16 P1 Cu1 113.72(7)
C15 P1 Cu1 116.70(7)
C14 P1 Cu1 110.54(7)
C83 S13 C73 104.77(9)
C111 P2 C110 105.30(10)
C111 P2 C112 106.13(10)
C110 P2 C112 103.30(10)
C111 P2 Cu2 117.84(7)
C110 P2 Cu2 108.98(7)
C112 P2 Cu2 114.00(8)
C66 C16 C26 118.5(2)
C66 C16 P1 118.97(17)
C26 C16 P1 122.52(17)
C18 N28 N18 105.17(16)
C18 N28 Cu2 135.92(15)
N18 N28 Cu2 118.89(12)
N28 C18 C28 110.20(19)
N28 C18 C48 120.3(2)
C28 C18 C48 129.4(2)
C69 C79 C29 119.63(19)
C69 C79 S19 118.53(16)
C29 C79 S19 121.36(15)
C510 C610 C110 120.0(2)
C510 C610 H610 120.0
C110 C610 H610 120.0
C38 N18 N28 111.15(16)
C38 N18 C19 129.68(17)
N28 N18 C19 119.15(15)
N17 C19 N18 109.43(15)
N17 C19 C29 111.24(15)
N18 C19 C29 113.38(17)
N17 C19 H19 107.5
N18 C19 H19 107.5
C29 C19 H19 107.5
C56 C66 C16 121.0(2)
C56 C66 H66 119.5
C16 C66 H66 119.5
N18 C38 C28 106.52(18)
N18 C38 C58 123.20(19)
C28 C38 C58 130.24(19)
C31 N11 N21 111.47(15)
C31 N11 C13 128.62(16)
N21 N11 C13 119.83(15)
C38 C58 H58A 109.5
C38 C58 H58B 109.5
H58A C58 H58B 109.5
C38 C58 H58C 109.5
H58A C58 H58C 109.5
H58B C58 H58C 109.5
N11 C31 C21 106.04(18)
N11 C31 C51 122.26(18)
C21 C31 C51 131.69(19)
C410 C310 C210 119.8(2)
C410 C310 H310 120.1
C210 C310 H310 120.1
C11 N21 N11 105.43(16)
C11 N21 Cu1 136.31(14)
N11 N21 Cu1 118.19(11)
C410 C510 C610 120.6(2)
C410 C510 H510 119.7
C610 C510 H510 119.7
C38 C28 C18 106.94(18)
C38 C28 H28 126.5
C18 C28 H28 126.5
C113 C123 C133 120.3(2)
C113 C123 H123 119.9
C133 C123 H123 119.9
C123 C133 C83 120.2(2)
C123 C133 H133 119.9
C83 C133 H133 119.9
N22 C12 C22 110.05(17)
N22 C12 C42 121.04(18)
C22 C12 C42 128.91(18)
C31 C21 C11 107.03(17)
C31 C21 H21 126.5
C11 C21 H21 126.5
C110 C210 C310 121.0(2)
C110 C210 H210 119.5
C310 C210 H210 119.5
C510 C410 C310 119.9(2)
C510 C410 H410 120.0
C310 C410 H410 120.0
C210 C110 C610 118.74(19)
C210 C110 P2 117.39(16)
C610 C110 P2 123.76(17)
C32 C22 C12 107.24(18)
C32 C22 H22 126.4
C12 C22 H22 126.4
C119 C129 C139 121.0(2)
C119 C129 H129 119.5
C139 C129 H129 119.5
C37 C57 H57A 109.5
C37 C57 H57B 109.5
H57A C57 H57B 109.5
C37 C57 H57C 109.5
H57A C57 H57C 109.5
H57B C57 H57C 109.5
C37 N17 N27 111.70(16)
C37 N17 C19 129.81(17)
N27 N17 C19 118.48(16)
C17 C47 H47A 109.5
C17 C47 H47B 109.5
H47A C47 H47B 109.5
C17 C47 H47C 109.5
H47A C47 H47C 109.5
H47B C47 H47C 109.5
C49 C59 C69 119.4(2)
C49 C59 H59 120.3
C69 C59 H59 120.3
N17 C37 C27 105.77(18)
N17 C37 C57 123.1(2)
C27 C37 C57 131.2(2)
C56 C46 C36 120.9(3)
C56 C46 H46 119.5
C36 C46 H46 119.5
N21 C11 C21 110.02(18)
N21 C11 C41 120.41(19)
C21 C11 C41 129.57(19)
C103 C93 C83 120.0(2)
C103 C93 H93 120.0
C83 C93 H93 120.0
C11 C41 H41A 109.5
C11 C41 H41B 109.5
H41A C41 H41B 109.5
C11 C41 H41C 109.5
H41A C41 H41C 109.5
H41B C41 H41C 109.5
C46 C56 C66 119.3(3)
C46 C56 H56 120.3
C66 C56 H56 120.3
C123 C113 C103 119.5(2)
C123 C113 H113 120.3
C103 C113 H113 120.3
C31 C51 H51A 109.5
C31 C51 H51B 109.5
H51A C51 H51B 109.5
C31 C51 H51C 109.5
H51A C51 H51C 109.5
H51B C51 H51C 109.5
C612 C112 C212 118.8(2)
C612 C112 P2 118.40(19)
C212 C112 P2 122.81(18)
C37 C27 C17 107.45(19)
C37 C27 H27 126.3
C17 C27 H27 126.3
C412 C512 C612 119.7(3)
C412 C512 H512 120.1
C612 C512 H512 120.1
C63 C73 C23 119.72(19)
C63 C73 S13 117.34(16)
C23 C73 S13 122.39(15)
C511 C611 C111 120.4(2)
C511 C611 H611 119.8
C111 C611 H611 119.8
C93 C83 C133 119.2(2)
C93 C83 S13 124.59(16)
C133 C83 S13 116.25(17)
C65 C15 C25 118.6(2)
C65 C15 P1 122.89(17)
C25 C15 P1 118.54(18)
C611 C511 C411 120.1(2)
C611 C511 H511 119.9
C411 C511 H511 119.9
F1 B1 F4 111.8(2)
F1 B1 F3 109.7(2)
F4 B1 F3 109.3(2)
F1 B1 F2 109.7(2)
F4 B1 F2 106.0(2)
F3 B1 F2 110.3(2)
C312 C412 C512 120.5(3)
C312 C412 H412 119.8
C512 C412 H412 119.8
N27 C17 C27 110.01(19)
N27 C17 C47 120.94(19)
C27 C17 C47 129.0(2)
C12 C42 H42A 109.5
C12 C42 H42B 109.5
H42A C42 H42B 109.5
C12 C42 H42C 109.5
H42A C42 H42C 109.5
H42B C42 H42C 109.5
C18 C48 H48A 109.5
C18 C48 H48B 109.5
H48A C48 H48B 109.5
C18 C48 H48C 109.5
H48A C48 H48C 109.5
H48B C48 H48C 109.5
C93 C103 C113 120.8(2)
C93 C103 H103 119.6
C113 C103 H103 119.6
C29 C39 C49 121.2(2)
C29 C39 H39 119.4
C49 C39 H39 119.4
C15 C65 C55 120.4(2)
C15 C65 H65 119.8
C55 C65 H65 119.8
C411 C311 C211 119.6(2)
C411 C311 H311 120.2
C211 C311 H311 120.2
C59 C69 C79 121.5(2)
C59 C69 H69 119.3
C79 C69 H69 119.3
C53 C63 C73 121.2(2)
C53 C63 H63 119.4
C73 C63 H63 119.4
C43 C53 C63 119.0(2)
C43 C53 H53 120.5
C63 C53 H53 120.5
C112 C212 C312 120.4(3)
C112 C212 H212 119.8
C312 C212 H212 119.8
C89 C99 C109 120.0(2)
C89 C99 H99 120.0
C109 C99 H99 120.0
C99 C89 C139 119.7(2)
C99 C89 S19 123.53(17)
C139 C89 S19 116.79(17)
C99 C109 C119 120.2(2)
C99 C109 H109 119.9
C119 C109 H109 119.9
C111 C211 C311 120.8(2)
C111 C211 H211 119.6
C311 C211 H211 119.6
C59 C49 C39 120.2(2)
C59 C49 H49 119.9
C39 C49 H49 119.9
C14 C24 C34 120.3(2)
C14 C24 H24 119.8
C34 C24 H24 119.8
C24 C14 C64 118.1(2)
C24 C14 P1 124.39(17)
C64 C14 P1 117.41(17)
C129 C139 C89 119.4(2)
C129 C139 H139 120.3
C89 C139 H139 120.3
C311 C411 C511 120.4(2)
C311 C411 H411 119.8
C511 C411 H411 119.8
C112 C612 C512 120.7(3)
C112 C612 H612 119.7
C512 C612 H612 119.7
C412 C312 C212 119.9(3)
C412 C312 H312 120.1
C212 C312 H312 120.1
C17 N27 N17 105.07(16)
C17 N27 Cu2 130.96(14)
N17 N27 Cu2 115.33(12)
C33 C23 C73 118.24(18)
C33 C23 C13 121.05(17)
C73 C23 C13 120.61(17)
N12 C13 N11 108.73(14)
N12 C13 C23 112.82(15)
N11 C13 C23 112.30(15)
N12 C13 H13 107.6
N11 C13 H13 107.6
C23 C13 H13 107.6
C45 C35 C25 120.0(2)
C45 C35 H35 120.0
C25 C35 H35 120.0
C32 C52 H52A 109.5
C32 C52 H52B 109.5
H52A C52 H52B 109.5
C32 C52 H52C 109.5
H52A C52 H52C 109.5
H52B C52 H52C 109.5
C32 N12 N22 111.45(15)
C32 N12 C13 129.78(16)
N22 N12 C13 118.60(14)
C53 C43 C33 120.5(2)
C53 C43 H43 119.8
C33 C43 H43 119.8
C12 N22 N12 105.26(15)
C12 N22 Cu1 130.38(13)
N12 N22 Cu1 117.20(11)
C43 C33 C23 121.3(2)
C43 C33 H33 119.3
C23 C33 H33 119.3
N12 C32 C22 105.99(17)
N12 C32 C52 123.51(18)
C22 C32 C52 130.46(19)
C39 C29 C79 118.01(18)
C39 C29 C19 121.91(18)
C79 C29 C19 120.07(18)
C15 C25 C35 120.4(2)
C15 C25 H25 119.8
C35 C25 H25 119.8
C129 C119 C109 119.7(2)
C129 C119 H119 120.2
C109 C119 H119 120.2
C45 C55 C65 120.5(3)
C45 C55 H55 119.8
C65 C55 H55 119.8
C44 C34 C24 121.1(2)
C44 C34 H34 119.5
C24 C34 H34 119.5
C14 C64 C54 121.2(2)
C14 C64 H64 119.4
C54 C64 H64 119.4
C44 C54 C64 120.1(2)
C44 C54 H54 119.9
C64 C54 H54 119.9
C34 C44 C54 119.1(2)
C34 C44 H44 120.5
C54 C44 H44 120.5
C211 C111 C611 118.8(2)
C211 C111 P2 118.65(17)
C611 C111 P2 122.55(17)
C36 C26 C16 120.4(2)
C36 C26 H26 119.8
C16 C26 H26 119.8
C46 C36 C26 119.8(3)
C46 C36 H36 120.1
C26 C36 H36 120.1
C55 C45 C35 120.1(2)
C55 C45 H45 120.0
C35 C45 H45 120.0
F16 B2 F10 130.9(16)
F16 B2 F11 16.0(19)
F10 B2 F11 120.2(15)
F16 B2 F6 97.4(16)
F10 B2 F6 105.2(11)
F11 B2 F6 90.3(10)
F16 B2 F7 95.9(17)
F10 B2 F7 108.3(14)
F11 B2 F7 111.8(11)
F6 B2 F7 120.7(9)
F16 B2 F9 112.7(14)
F10 B2 F9 108.9(11)
F11 B2 F9 112.6(12)
F6 B2 F9 31.2(9)
F7 B2 F9 91.2(9)
F16 B2 F15 129.7(17)
F10 B2 F15 28.1(18)
F11 B2 F15 127.8(16)
F6 B2 F15 127.4(15)
F7 B2 F15 81.2(11)
F9 B2 F15 117.6(15)
F16 B2 F8 119.2(13)
F10 B2 F8 14.1(13)
F11 B2 F8 110.9(14)
F6 B2 F8 117.5(10)
F7 B2 F8 104.9(10)
F9 B2 F8 123.0(10)
F15 B2 F8 24.7(10)
F16 B2 F5 22.3(12)
F10 B2 F5 108.7(14)
F11 B2 F5 17.0(14)
F6 B2 F5 106.0(8)
F7 B2 F5 107.6(9)
F9 B2 F5 129.5(10)
F15 B2 F5 111.5(15)
F8 B2 F5 97.4(11)
F16 B2 F13 120.3(13)
F10 B2 F13 108.8(13)
F11 B2 F13 129.6(13)
F6 B2 F13 64.7(9)
F7 B2 F13 58.8(8)
F9 B2 F13 33.6(7)
F15 B2 F13 101.0(13)
F8 B2 F13 119.4(11)
F5 B2 F13 142.6(10)
F16 B2 F12 82.7(17)
F10 B2 F12 116.4(12)
F11 B2 F12 98.6(9)
F6 B2 F12 124.2(7)
F7 B2 F12 13.3(11)
F9 B2 F12 97.8(8)
F15 B2 F12 88.4(11)
F8 B2 F12 110.2(9)
F5 B2 F12 94.6(8)
F13 B2 F12 67.6(9)
F16 B2 F14 112.9(16)
F10 B2 F14 66.8(10)
F11 B2 F14 98.3(8)
F6 B2 F14 40.5(7)
F7 B2 F14 145.7(8)
F9 B2 F14 61.4(7)
F15 B2 F14 93.3(12)
F8 B2 F14 77.6(9)
F5 B2 F14 105.9(7)
F13 B2 F14 89.7(8)
F12 B2 F14 157.1(6)

loop_
_geom_bond_atom_site_label_1
_geom_bond_atom_site_label_2
_geom_bond_distance
Cu1 N21 1.9987(16)
Cu1 N22 2.0029(16)
Cu1 P1 2.1658(6)
Cu2 N28 1.9903(16)
Cu2 N27 2.0136(16)
Cu2 P2 2.1612(6)
S19 C89 1.783(2)
S19 C79 1.786(2)
P1 C16 1.814(2)
P1 C15 1.827(2)
P1 C14 1.832(2)
S13 C83 1.770(2)
S13 C73 1.784(2)
P2 C111 1.813(2)
P2 C110 1.820(2)
P2 C112 1.822(2)
C16 C66 1.392(3)
C16 C26 1.393(3)
N28 C18 1.337(2)
N28 N18 1.376(2)
C18 C28 1.395(3)
C18 C48 1.500(3)
C79 C69 1.390(3)
C79 C29 1.409(3)
C610 C510 1.386(3)
C610 C110 1.387(3)
C610 H610 0.9300
N18 C38 1.357(2)
N18 C19 1.458(2)
C19 N17 1.457(2)
C19 C29 1.530(3)
C19 H19 0.9800
C66 C56 1.385(3)
C66 H66 0.9300
C38 C28 1.363(3)
C38 C58 1.487(3)
N11 C31 1.361(2)
N11 N21 1.371(2)
N11 C13 1.462(2)
C58 H58A 0.9600
C58 H58B 0.9600
C58 H58C 0.9600
C31 C21 1.371(3)
C31 C51 1.484(3)
C310 C410 1.374(3)
C310 C210 1.384(3)
C310 H310 0.9300
F3 B1 1.379(3)
N21 C11 1.339(2)
C510 C410 1.372(3)
C510 H510 0.9300
C28 H28 0.9300
C123 C113 1.379(3)
C123 C133 1.380(3)
C123 H123 0.9300
C133 C83 1.399(3)
C133 H133 0.9300
C12 N22 1.339(2)
C12 C22 1.395(3)
C12 C42 1.496(3)
C21 C11 1.398(3)
C21 H21 0.9300
C210 C110 1.384(3)
C210 H210 0.9300
C410 H410 0.9300
C22 C32 1.369(3)
C22 H22 0.9300
C129 C119 1.369(3)
C129 C139 1.383(3)
C129 H129 0.9300
C57 C37 1.487(3)
C57 H57A 0.9600
C57 H57B 0.9600
C57 H57C 0.9600
F1 B1 1.355(3)
N17 C37 1.363(2)
N17 N27 1.373(2)
C47 C17 1.489(3)
C47 H47A 0.9600
C47 H47B 0.9600
C47 H47C 0.9600
C59 C49 1.374(3)
C59 C69 1.380(3)
C59 H59 0.9300
C37 C27 1.366(3)
C46 C56 1.369(4)
C46 C36 1.379(4)
C46 H46 0.9300
C11 C41 1.496(3)
C93 C103 1.378(3)
C93 C83 1.384(3)
C93 H93 0.9300
C41 H41A 0.9600
C41 H41B 0.9600
C41 H41C 0.9600
C56 H56 0.9300
C113 C103 1.382(3)
C113 H113 0.9300
C51 H51A 0.9600
C51 H51B 0.9600
C51 H51C 0.9600
C112 C612 1.379(3)
C112 C212 1.384(3)
C27 C17 1.395(3)
C27 H27 0.9300
C512 C412 1.372(4)
C512 C612 1.390(3)
C512 H512 0.9300
C73 C63 1.393(3)
C73 C23 1.402(3)
F2 B1 1.388(3)
C611 C511 1.377(3)
C611 C111 1.394(3)
C611 H611 0.9300
C15 C65 1.380(3)
C15 C25 1.386(3)
C511 C411 1.380(3)
C511 H511 0.9300
B1 F4 1.372(3)
C412 C312 1.366(4)
C412 H412 0.9300
C17 N27 1.341(2)
C42 H42A 0.9600
C42 H42B 0.9600
C42 H42C 0.9600
C48 H48A 0.9600
C48 H48B 0.9600
C48 H48C 0.9600
C103 H103 0.9300
C39 C29 1.394(3)
C39 C49 1.395(3)
C39 H39 0.9300
C65 C55 1.387(3)
C65 H65 0.9300
C311 C411 1.375(3)
C311 C211 1.387(3)
C311 H311 0.9300
C69 H69 0.9300
C63 C53 1.386(3)
C63 H63 0.9300
C53 C43 1.375(3)
C53 H53 0.9300
C212 C312 1.392(3)
C212 H212 0.9300
C99 C89 1.383(3)
C99 C109 1.384(3)
C99 H99 0.9300
C89 C139 1.395(3)
C109 C119 1.385(3)
C109 H109 0.9300
C211 C111 1.384(3)
C211 H211 0.9300
C49 H49 0.9300
C24 C14 1.377(3)
C24 C34 1.391(3)
C24 H24 0.9300
C14 C64 1.379(3)
C139 H139 0.9300
C411 H411 0.9300
C612 H612 0.9300
C312 H312 0.9300
C23 C33 1.390(3)
C23 C13 1.526(3)
C13 N12 1.454(2)
C13 H13 0.9800
C35 C45 1.368(3)
C35 C25 1.392(3)
C35 H35 0.9300
C52 C32 1.486(3)
C52 H52A 0.9600
C52 H52B 0.9600
C52 H52C 0.9600
N12 C32 1.361(2)
N12 N22 1.375(2)
C43 C33 1.387(3)
C43 H43 0.9300
C33 H33 0.9300
C25 H25 0.9300
C119 H119 0.9300
C55 C45 1.362(4)
C55 H55 0.9300
C34 C44 1.360(3)
C34 H34 0.9300
C64 C54 1.384(3)
C64 H64 0.9300
C54 C44 1.374(3)
C54 H54 0.9300
C44 H44 0.9300
C26 C36 1.379(3)
C26 H26 0.9300
C36 H36 0.9300
C45 H45 0.9300
B2 F16 1.252(15)
B2 F10 1.309(12)
B2 F11 1.310(13)
B2 F6 1.325(11)
B2 F7 1.330(11)
B2 F9 1.347(10)
B2 F15 1.348(14)
B2 F8 1.354(11)
B2 F5 1.415(10)
B2 F13 1.440(13)
B2 F12 1.445(9)
B2 F14 1.611(9)
